data_2238105
loop_
_publ_author_name
'Cui, Ai-Jun'
'Wang, Yan'
'He, Jie'
'Li, Xiang'
'He, Ming-Yang'

_publ_section_title
;
 10-(3,5-Dinitrophenyl)-5,5-difluoro-1,3,7,9-tetramethyl-5<i>H</i>-dipyrrolo[1,2-<i>c</i>:2',1'-<i>f</i>][1,3,2]diazaborinin-4-ium-5-uide
;
_journal_coeditor_code ZL2539
_journal_issue 5
_journal_name_full 'Acta Crystallographica Section E'
_journal_page_first o647
_journal_paper_doi 10.1107/S1600536813008027
_journal_volume 69
_journal_year 2013
_chemical_formula_iupac 'C19 H17 B F2 N4 O4'
_chemical_formula_moiety 'C19 H17 B F2 N4 O4'
_chemical_formula_sum 'C19 H17 B F2 N4 O4'
_chemical_formula_weight 414.18
_chemical_name_systematic
10-(3,5-Dinitrophenyl)-5,5-difluoro-1,3,7,9-tetramethyl-5<i>H</i>-dipyrrolo[1,2-<i>c</i>:2',1'-<i>f</i>][1,3,2]diazaborinin-4-ium-5-uide
_space_group_IT_number 15
_symmetry_cell_setting monoclinic
_symmetry_space_group_name_Hall '-C 2yc'
_symmetry_space_group_name_H-M 'C 1 2/c 1'
_atom_sites_solution_hydrogens geom
_atom_sites_solution_primary direct
_atom_sites_solution_secondary difmap
_audit_creation_method SHELXL-97
_cell_angle_alpha 90.00
_cell_angle_beta 121.086(2)
_cell_angle_gamma 90.00
_cell_formula_units_Z 8
_cell_length_a 29.016(3)
_cell_length_b 9.1763(9)
_cell_length_c 16.8294(16)
_cell_measurement_reflns_used 2164
_cell_measurement_temperature 295(2)
_cell_measurement_theta_max 24.31
_cell_measurement_theta_min 2.37
_cell_volume 3837.5(7)
_computing_cell_refinement 'APEX2 and SAINT (Bruker, 2007)'
_computing_data_collection 'APEX2 (Bruker, 2007)'
_computing_data_reduction 'SAINT (Bruker, 2007)'
_computing_molecular_graphics 'SHELXTL (Sheldrick, 2008)'
_computing_publication_material 'SHELXTL (Sheldrick, 2008)'
_computing_structure_refinement 'SHELXTL (Sheldrick, 2008)'
_computing_structure_solution 'SHELXTL (Sheldrick, 2008)'
_diffrn_ambient_temperature 295(2)
_diffrn_measured_fraction_theta_full 0.996
_diffrn_measured_fraction_theta_max 0.996
_diffrn_measurement_device_type 'Bruker APEXII CCD'
_diffrn_measurement_method '\f and \w scans'
_diffrn_radiation_monochromator graphite
_diffrn_radiation_source 'fine-focus sealed tube'
_diffrn_radiation_type MoK\a
_diffrn_radiation_wavelength 0.71073
_diffrn_reflns_av_R_equivalents 0.0354
_diffrn_reflns_av_sigmaI/netI 0.0416
_diffrn_reflns_limit_h_max 35
_diffrn_reflns_limit_h_min -34
_diffrn_reflns_limit_k_max 11
_diffrn_reflns_limit_k_min -9
_diffrn_reflns_limit_l_max 18
_diffrn_reflns_limit_l_min -20
_diffrn_reflns_number 11322
_diffrn_reflns_theta_full 26.01
_diffrn_reflns_theta_max 26.01
_diffrn_reflns_theta_min 1.64
_diffrn_standards_number 0
_exptl_absorpt_coefficient_mu 0.114
_exptl_absorpt_correction_T_max 0.9850
_exptl_absorpt_correction_T_min 0.9734
_exptl_absorpt_correction_type multi-scan
_exptl_absorpt_process_details '(SADABS; Sheldrick, 2003)'
_exptl_crystal_colour purple
_exptl_crystal_density_diffrn 1.434
_exptl_crystal_density_method 'not measured'
_exptl_crystal_description block
_exptl_crystal_F_000 1712
_exptl_crystal_size_max 0.21
_exptl_crystal_size_mid 0.21
_exptl_crystal_size_min 0.16
_refine_diff_density_max 0.193
_refine_diff_density_min -0.190
_refine_ls_extinction_method none
_refine_ls_goodness_of_fit_ref 1.039
_refine_ls_hydrogen_treatment constr
_refine_ls_matrix_type full
_refine_ls_number_parameters 275
_refine_ls_number_reflns 3767
_refine_ls_number_restraints 0
_refine_ls_restrained_S_all 1.039
_refine_ls_R_factor_all 0.0849
_refine_ls_R_factor_gt 0.0450
_refine_ls_shift/su_max 0.000
_refine_ls_shift/su_mean 0.000
_refine_ls_structure_factor_coef Fsqd
_refine_ls_weighting_details 'calc w=1/[\s^2^(Fo^2^)+(0.0507P)^2^+0.0000P] where P=(Fo^2^+2Fc^2^)/3'
_refine_ls_weighting_scheme calc
_refine_ls_wR_factor_gt 0.1034
_refine_ls_wR_factor_ref 0.1136
_reflns_number_gt 2276
_reflns_number_total 3767
_reflns_threshold_expression I>2sigma(I)
_cod_data_source_file zl2539.cif
_cod_data_source_block I
_cod_original_cell_volume 3837.4(7)
_cod_original_sg_symbol_H-M 'C 2/c'
_cod_database_code 2238105
_cod_database_fobs_code 2238105

loop_
_symmetry_equiv_pos_as_xyz
'x, y, z'
'-x, y, -z+1/2'
'x+1/2, y+1/2, z'
'-x+1/2, y+1/2, -z+1/2'
'-x, -y, -z'
'x, -y, z-1/2'
'-x+1/2, -y+1/2, -z'
'x+1/2, -y+1/2, z-1/2'

loop_
_atom_site_type_symbol
_atom_site_label
_atom_site_fract_x
_atom_site_fract_y
_atom_site_fract_z
_atom_site_U_iso_or_equiv
_atom_site_adp_type
_atom_site_calc_flag
_atom_site_refinement_flags
_atom_site_occupancy
_atom_site_symmetry_multiplicity
B B1 0.21971(10) 0.3620(3) 0.35983(14) 0.0507(6) Uani d . 1 1
N N1 0.02477(8) 0.7770(2) 0.44115(15) 0.0721(5) Uani d . 1 1
N N2 0.10066(8) 0.3996(2) 0.68190(12) 0.0618(5) Uani d . 1 1
N N3 0.16759(6) 0.29249(18) 0.34430(10) 0.0501(4) Uani d . 1 1
N N4 0.24400(6) 0.45079(17) 0.45002(10) 0.0481(4) Uani d . 1 1
O O1 -0.00805(8) 0.8018(2) 0.46364(14) 0.1030(6) Uani d . 1 1
O O2 0.02809(8) 0.8443(2) 0.38261(15) 0.1074(7) Uani d . 1 1
O O3 0.07160(8) 0.44618(19) 0.70880(11) 0.0898(6) Uani d . 1 1
O O4 0.12896(7) 0.2925(2) 0.71305(11) 0.0828(5) Uani d . 1 1
C C1 0.06408(8) 0.5895(2) 0.56281(13) 0.0539(5) Uani d . 1 1
H H1 0.0419 0.6201 0.5843 0.065 Uiso calc R 1 1
C C2 0.06252(8) 0.6547(2) 0.48802(13) 0.0519(5) Uani d . 1 1
C C3 0.09496(8) 0.6107(2) 0.45427(13) 0.0513(5) Uani d . 1 1
H H3A 0.0926 0.6562 0.4029 0.062 Uiso calc R 1 1
C C4 0.13103(7) 0.4974(2) 0.49844(11) 0.0445(5) Uani d . 1 1
C C5 0.13404(8) 0.4307(2) 0.57523(12) 0.0468(5) Uani d . 1 1
H H5 0.1586 0.3562 0.6064 0.056 Uiso calc R 1 1
C C6 0.09981(8) 0.4773(2) 0.60432(12) 0.0474(5) Uani d . 1 1
C C7 0.16365(7) 0.4434(2) 0.45850(11) 0.0451(5) Uani d . 1 1
C C8 0.13997(8) 0.3386(2) 0.38813(12) 0.0493(5) Uani d . 1 1
C C9 0.21486(8) 0.4977(2) 0.49101(12) 0.0450(5) Uani d . 1 1
C C10 0.24901(8) 0.5908(2) 0.56652(12) 0.0478(5) Uani d . 1 1
C C11 0.29708(8) 0.5971(2) 0.56926(13) 0.0544(5) Uani d . 1 1
H H11 0.3273 0.6492 0.6121 0.065 Uiso calc R 1 1
C C12 0.29309(8) 0.5123(2) 0.49699(13) 0.0524(5) Uani d . 1 1
C C13 0.23721(9) 0.6657(2) 0.63311(13) 0.0596(6) Uani d . 1 1
H H13A 0.2356 0.5949 0.6735 0.089 Uiso calc R 1 1
H H13B 0.2033 0.7155 0.5992 0.089 Uiso calc R 1 1
H H13C 0.2652 0.7349 0.6693 0.089 Uiso calc R 1 1
C C14 0.04881(9) 0.2612(3) 0.37558(16) 0.0758(7) Uani d . 1 1
H H14A 0.0298 0.3520 0.3555 0.114 Uiso calc R 1 1
H H14B 0.0651 0.2521 0.4416 0.114 Uiso calc R 1 1
H H14C 0.0241 0.1821 0.3454 0.114 Uiso calc R 1 1
C C15 0.09174(8) 0.2570(2) 0.35092(13) 0.0563(5) Uani d . 1 1
C C16 0.09160(9) 0.1637(3) 0.28651(13) 0.0636(6) Uani d . 1 1
H H16 0.0650 0.0956 0.2515 0.076 Uiso calc R 1 1
C C17 0.13746(9) 0.1876(2) 0.28228(13) 0.0572(5) Uani d . 1 1
C C18 0.15291(10) 0.1167(3) 0.21963(14) 0.0707(7) Uani d . 1 1
H H18A 0.1544 0.1887 0.1797 0.106 Uiso calc R 1 1
H H18B 0.1267 0.0440 0.1827 0.106 Uiso calc R 1 1
H H18C 0.1876 0.0716 0.2561 0.106 Uiso calc R 1 1
C C19 0.33455(9) 0.4896(3) 0.47106(15) 0.0665(6) Uani d . 1 1
H H19A 0.3463 0.3900 0.4824 0.100 Uiso calc R 1 1
H H19B 0.3647 0.5527 0.5076 0.100 Uiso calc R 1 1
H H19C 0.3193 0.5116 0.4065 0.100 Uiso calc R 1 1
F F1 0.20797(5) 0.45458(14) 0.28592(7) 0.0708(4) Uani d . 1 1
F F2 0.25531(5) 0.25610(13) 0.36548(8) 0.0695(4) Uani d . 1 1

loop_
_atom_site_aniso_label
_atom_site_aniso_U_11
_atom_site_aniso_U_22
_atom_site_aniso_U_33
_atom_site_aniso_U_12
_atom_site_aniso_U_13
_atom_site_aniso_U_23
B1 0.0537(15) 0.0672(15) 0.0426(12) 0.0197(12) 0.0330(11) 0.0136(11)
N1 0.0556(12) 0.0716(13) 0.0916(15) 0.0124(10) 0.0396(11) 0.0006(11)
N2 0.0609(13) 0.0867(14) 0.0507(10) -0.0185(11) 0.0379(10) -0.0127(10)
N3 0.0512(10) 0.0681(11) 0.0365(8) 0.0141(9) 0.0266(8) 0.0045(8)
N4 0.0472(10) 0.0679(11) 0.0399(8) 0.0095(8) 0.0302(8) 0.0095(8)
O1 0.0840(13) 0.1048(15) 0.1403(16) 0.0355(11) 0.0721(13) 0.0046(12)
O2 0.0984(15) 0.1041(15) 0.1317(16) 0.0395(12) 0.0679(13) 0.0494(14)
O3 0.1098(15) 0.1162(14) 0.0872(12) -0.0138(11) 0.0820(11) -0.0146(10)
O4 0.0828(12) 0.1060(14) 0.0694(10) 0.0068(11) 0.0462(9) 0.0238(10)
C1 0.0446(12) 0.0673(14) 0.0607(12) -0.0095(10) 0.0349(10) -0.0200(11)
C2 0.0401(11) 0.0577(12) 0.0586(12) 0.0029(10) 0.0259(10) -0.0053(10)
C3 0.0438(12) 0.0643(13) 0.0493(11) 0.0043(10) 0.0265(10) 0.0031(10)
C4 0.0372(11) 0.0629(12) 0.0381(10) 0.0010(9) 0.0227(9) -0.0028(9)
C5 0.0422(11) 0.0621(12) 0.0385(10) 0.0014(9) 0.0226(9) -0.0045(9)
C6 0.0443(12) 0.0645(13) 0.0398(10) -0.0092(10) 0.0263(9) -0.0097(10)
C7 0.0426(11) 0.0635(12) 0.0334(10) 0.0109(10) 0.0227(9) 0.0072(9)
C8 0.0438(12) 0.0721(13) 0.0368(10) 0.0096(10) 0.0242(9) 0.0019(10)
C9 0.0465(12) 0.0617(12) 0.0359(9) 0.0090(10) 0.0278(9) 0.0091(9)
C10 0.0517(12) 0.0574(12) 0.0416(10) 0.0060(10) 0.0293(9) 0.0102(9)
C11 0.0486(13) 0.0685(14) 0.0502(11) -0.0013(10) 0.0285(10) 0.0064(10)
C12 0.0475(13) 0.0694(14) 0.0489(11) 0.0071(10) 0.0310(10) 0.0171(11)
C13 0.0604(14) 0.0709(14) 0.0540(12) -0.0030(11) 0.0342(11) -0.0046(11)
C14 0.0470(13) 0.1140(19) 0.0679(14) -0.0121(13) 0.0308(11) -0.0276(14)
C15 0.0429(12) 0.0824(15) 0.0398(10) 0.0061(11) 0.0186(9) -0.0057(10)
C16 0.0509(14) 0.0831(16) 0.0476(12) 0.0036(12) 0.0189(10) -0.0102(11)
C17 0.0602(14) 0.0725(14) 0.0369(10) 0.0164(12) 0.0235(10) 0.0029(11)
C18 0.0807(17) 0.0867(16) 0.0507(12) 0.0180(14) 0.0381(12) -0.0042(12)
C19 0.0601(14) 0.0842(16) 0.0769(14) 0.0077(12) 0.0508(12) 0.0157(13)
F1 0.0903(10) 0.0893(9) 0.0471(6) 0.0167(7) 0.0457(6) 0.0206(6)
F2 0.0640(8) 0.0823(8) 0.0780(8) 0.0215(7) 0.0478(7) 0.0026(6)

loop_
_atom_type_symbol
_atom_type_description
_atom_type_scat_dispersion_real
_atom_type_scat_dispersion_imag
_atom_type_scat_source
C C 0.0033 0.0016 'International Tables Vol C Tables 4.2.6.8 and 6.1.1.4'
H H 0.0000 0.0000 'International Tables Vol C Tables 4.2.6.8 and 6.1.1.4'
B B 0.0013 0.0007 'International Tables Vol C Tables 4.2.6.8 and 6.1.1.4'
N N 0.0061 0.0033 'International Tables Vol C Tables 4.2.6.8 and 6.1.1.4'
O O 0.0106 0.0060 'International Tables Vol C Tables 4.2.6.8 and 6.1.1.4'
F F 0.0171 0.0103 'International Tables Vol C Tables 4.2.6.8 and 6.1.1.4'

loop_
_geom_angle_atom_site_label_1
_geom_angle_atom_site_label_2
_geom_angle_atom_site_label_3
_geom_angle
F2 B1 F1 108.56(15)
F2 B1 N3 110.77(18)
F1 B1 N3 109.62(16)
F2 B1 N4 111.02(16)
F1 B1 N4 109.52(18)
N3 B1 N4 107.34(14)
O2 N1 O1 124.3(2)
O2 N1 C2 118.27(19)
O1 N1 C2 117.4(2)
O4 N2 O3 124.47(19)
O4 N2 C6 118.18(17)
O3 N2 C6 117.3(2)
C17 N3 C8 107.57(17)
C17 N3 B1 127.84(16)
C8 N3 B1 124.36(17)
C12 N4 C9 107.79(16)
C12 N4 B1 127.57(16)
C9 N4 B1 124.17(16)
C6 C1 C2 116.96(17)
C6 C1 H1 121.5
C2 C1 H1 121.5
C1 C2 C3 122.70(19)
C1 C2 N1 118.96(18)
C3 C2 N1 118.34(18)
C2 C3 C4 118.85(18)
C2 C3 H3A 120.6
C4 C3 H3A 120.6
C3 C4 C5 119.71(16)
C3 C4 C7 118.93(15)
C5 C4 C7 121.26(17)
C6 C5 C4 118.72(18)
C6 C5 H5 120.6
C4 C5 H5 120.6
C1 C6 C5 123.04(18)
C1 C6 N2 118.49(17)
C5 C6 N2 118.45(19)
C9 C7 C8 122.66(16)
C9 C7 C4 120.02(17)
C8 C7 C4 117.32(16)
C7 C8 N3 119.15(17)
C7 C8 C15 132.72(17)
N3 C8 C15 108.06(17)
C7 C9 N4 119.35(17)
C7 C9 C10 132.80(16)
N4 C9 C10 107.70(17)
C11 C10 C9 106.38(16)
C11 C10 C13 125.20(19)
C9 C10 C13 128.40(18)
C10 C11 C12 108.75(18)
C10 C11 H11 125.6
C12 C11 H11 125.6
N4 C12 C11 109.37(17)
N4 C12 C19 122.61(19)
C11 C12 C19 128.0(2)
C10 C13 H13A 109.5
C10 C13 H13B 109.5
H13A C13 H13B 109.5
C10 C13 H13C 109.5
H13A C13 H13C 109.5
H13B C13 H13C 109.5
C15 C14 H14A 109.5
C15 C14 H14B 109.5
H14A C14 H14B 109.5
C15 C14 H14C 109.5
H14A C14 H14C 109.5
H14B C14 H14C 109.5
C16 C15 C8 106.07(18)
C16 C15 C14 124.5(2)
C8 C15 C14 129.41(18)
C15 C16 C17 109.2(2)
C15 C16 H16 125.4
C17 C16 H16 125.4
N3 C17 C16 109.11(17)
N3 C17 C18 123.0(2)
C16 C17 C18 127.9(2)
C17 C18 H18A 109.5
C17 C18 H18B 109.5
H18A C18 H18B 109.5
C17 C18 H18C 109.5
H18A C18 H18C 109.5
H18B C18 H18C 109.5
C12 C19 H19A 109.5
C12 C19 H19B 109.5
H19A C19 H19B 109.5
C12 C19 H19C 109.5
H19A C19 H19C 109.5
H19B C19 H19C 109.5

loop_
_geom_bond_atom_site_label_1
_geom_bond_atom_site_label_2
_geom_bond_distance
B1 F2 1.385(2)
B1 F1 1.396(2)
B1 N3 1.534(3)
B1 N4 1.536(3)
N1 O2 1.208(2)
N1 O1 1.214(2)
N1 C2 1.480(3)
N2 O4 1.213(2)
N2 O3 1.222(2)
N2 C6 1.477(2)
N3 C17 1.356(3)
N3 C8 1.405(2)
N4 C12 1.345(2)
N4 C9 1.407(2)
C1 C6 1.369(3)
C1 C2 1.373(3)
C1 H1 0.9300
C2 C3 1.387(2)
C3 C4 1.387(3)
C3 H3A 0.9300
C4 C5 1.392(2)
C4 C7 1.500(2)
C5 C6 1.383(2)
C5 H5 0.9300
C7 C9 1.385(3)
C7 C8 1.400(3)
C8 C15 1.416(3)
C9 C10 1.423(3)
C10 C11 1.373(3)
C10 C13 1.497(2)
C11 C12 1.397(3)
C11 H11 0.9300
C12 C19 1.491(3)
C13 H13A 0.9600
C13 H13B 0.9600
C13 H13C 0.9600
C14 C15 1.503(3)
C14 H14A 0.9600
C14 H14B 0.9600
C14 H14C 0.9600
C15 C16 1.380(3)
C16 C17 1.386(3)
C16 H16 0.9300
C17 C18 1.492(3)
C18 H18A 0.9600
C18 H18B 0.9600
C18 H18C 0.9600
C19 H19A 0.9600
C19 H19B 0.9600
C19 H19C 0.9600

loop_
_geom_hbond_atom_site_label_D
_geom_hbond_atom_site_label_H
_geom_hbond_atom_site_label_A
_geom_hbond_site_symmetry_A
_geom_hbond_distance_DH
_geom_hbond_distance_HA
_geom_hbond_distance_DA
_geom_hbond_angle_DHA
C5 H5 F2 7_556 0.93 2.51 3.307(2) 143.7
C13 H13A F1 6_566 0.96 2.45 3.287(2) 146.0

loop_
_geom_torsion_atom_site_label_1
_geom_torsion_atom_site_label_2
_geom_torsion_atom_site_label_3
_geom_torsion_atom_site_label_4
_geom_torsion
F2 B1 N3 C17 -47.3(2)
F1 B1 N3 C17 72.5(2)
N4 B1 N3 C17 -168.62(16)
F2 B1 N3 C8 138.92(17)
F1 B1 N3 C8 -101.31(19)
N4 B1 N3 C8 17.6(2)
F2 B1 N4 C12 48.5(3)
F1 B1 N4 C12 -71.4(2)
N3 B1 N4 C12 169.67(17)
F2 B1 N4 C9 -140.44(17)
F1 B1 N4 C9 99.7(2)
N3 B1 N4 C9 -19.2(2)
C6 C1 C2 C3 0.4(3)
C6 C1 C2 N1 -179.64(17)
O2 N1 C2 C1 171.6(2)
O1 N1 C2 C1 -9.3(3)
O2 N1 C2 C3 -8.4(3)
O1 N1 C2 C3 170.7(2)
C1 C2 C3 C4 -0.9(3)
N1 C2 C3 C4 179.11(17)
C2 C3 C4 C5 0.0(3)
C2 C3 C4 C7 176.17(17)
C3 C4 C5 C6 1.5(3)
C7 C4 C5 C6 -174.66(17)
C2 C1 C6 C5 1.1(3)
C2 C1 C6 N2 -176.91(16)
C4 C5 C6 C1 -2.1(3)
C4 C5 C6 N2 175.98(16)
O4 N2 C6 C1 173.66(18)
O3 N2 C6 C1 -4.6(3)
O4 N2 C6 C5 -4.5(3)
O3 N2 C6 C5 177.23(17)
C3 C4 C7 C9 94.5(2)
C5 C4 C7 C9 -89.4(2)
C3 C4 C7 C8 -85.2(2)
C5 C4 C7 C8 91.0(2)
C9 C7 C8 N3 -4.0(3)
C4 C7 C8 N3 175.56(16)
C9 C7 C8 C15 172.3(2)
C4 C7 C8 C15 -8.1(3)
C17 N3 C8 C7 177.55(16)
B1 N3 C8 C7 -7.6(3)
C17 N3 C8 C15 0.4(2)
B1 N3 C8 C15 175.24(16)
C8 C7 C9 N4 2.4(3)
C4 C7 C9 N4 -177.16(15)
C8 C7 C9 C10 -172.43(19)
C4 C7 C9 C10 8.0(3)
C12 N4 C9 C7 -176.52(16)
B1 N4 C9 C7 10.9(3)
C12 N4 C9 C10 -0.5(2)
B1 N4 C9 C10 -173.08(16)
C7 C9 C10 C11 175.1(2)
N4 C9 C10 C11 -0.2(2)
C7 C9 C10 C13 -3.3(3)
N4 C9 C10 C13 -178.58(18)
C9 C10 C11 C12 0.8(2)
C13 C10 C11 C12 179.24(18)
C9 N4 C12 C11 1.0(2)
B1 N4 C12 C11 173.25(17)
C9 N4 C12 C19 -178.41(17)
B1 N4 C12 C19 -6.1(3)
C10 C11 C12 N4 -1.1(2)
C10 C11 C12 C19 178.22(19)
C7 C8 C15 C16 -176.2(2)
N3 C8 C15 C16 0.4(2)
C7 C8 C15 C14 1.6(4)
N3 C8 C15 C14 178.3(2)
C8 C15 C16 C17 -1.0(2)
C14 C15 C16 C17 -179.0(2)
C8 N3 C17 C16 -1.0(2)
B1 N3 C17 C16 -175.65(17)
C8 N3 C17 C18 177.46(18)
B1 N3 C17 C18 2.8(3)
C15 C16 C17 N3 1.3(2)
C15 C16 C17 C18 -177.1(2)
